data_1570574
loop_
_publ_author_name
'Hauser, Adrian'
'M&#xfc;nzfeld, Luca'
'Uhlmann, Cedric'
'Lebedkin, Sergei'
'Schlittenhardt, S&#xf6;ren'
'Ruan, Ting-Ting'
'Kappes, Manfred M.'
'Ruben, Mario'
'Roesky, Peter W.'

_publ_section_title
;
 It's not just the size that matters: crystal engineering of
 lanthanide-based coordination polymers.
;
_journal_issue 4
_journal_name_full 'Chemical science'
_journal_page_first 1338
_journal_page_last 1347
_journal_paper_doi 10.1039/d3sc03746k
_journal_volume 15
_journal_year 2024
_chemical_formula_moiety 'C52 H96 K Nd Si4'
_chemical_formula_sum 'C52 H96 K Nd Si4'
_chemical_formula_weight 1016.98
_space_group_crystal_system monoclinic
_space_group_IT_number 14
_space_group_name_Hall '-P 2yn'
_space_group_name_H-M_alt 'P 1 21/n 1'
_atom_sites_solution_hydrogens geom
_atom_sites_solution_primary dual
_audit_creation_date 2022-09-06
_audit_creation_method
;
Olex2 1.3
(compiled 2020.11.12 svn.r5f609507 for OlexSys, GUI svn.r6408)
;
_audit_update_record
;
2023-07-19 deposited with the CCDC.	2023-12-06 downloaded from the CCDC.
;
_cell_angle_alpha 90
_cell_angle_beta 97.196(4)
_cell_angle_gamma 90
_cell_formula_units_Z 4
_cell_length_a 14.8785(8)
_cell_length_b 17.3956(7)
_cell_length_c 21.4878(12)
_cell_measurement_reflns_used 30788
_cell_measurement_temperature 100
_cell_measurement_theta_max 31.45
_cell_measurement_theta_min 2.12
_cell_volume 5517.7(5)
_computing_cell_refinement
;
X-Area Recipe 1.33.0.0 (STOE, 2015)
;
_computing_data_collection
;
X-Area Pilatus3_SV 1.31.150.0 (STOE, 2018)
;
_computing_data_reduction
;
X-Area Integrate 1.73.1.0 (STOE, 2018)
X-Area LANA 1.73.2.0 (STOE, 2018)
;
_computing_molecular_graphics 'Olex2 1.3 (Dolomanov et al., 2009)'
_computing_publication_material 'Olex2 1.3 (Dolomanov et al., 2009)'
_computing_structure_refinement 'SHELXL 2018/3 (Sheldrick, 2015)'
_computing_structure_solution 'SHELXT (Sheldrick, 2015)'
_diffrn_ambient_temperature 100
_diffrn_detector Pilatus200K
_diffrn_detector_area_resol_mean 5.81
_diffrn_detector_type 'DECTRIS PILATUS 200K'
_diffrn_measured_fraction_theta_full 0.999
_diffrn_measured_fraction_theta_max 0.803
_diffrn_measurement_details
;
 280 frames, detector distance = 40 mm
;
_diffrn_measurement_device 'Eulerian 4-circle diffractometer'
_diffrn_measurement_device_type 'STOE STADIVARI'
_diffrn_measurement_method 'rotation method, \w scans'
_diffrn_radiation_collimation '0.5 mm diameter, monocapillary'
_diffrn_radiation_monochromator 'plane graphite'
_diffrn_radiation_polarisn_norm 0
_diffrn_radiation_probe x-ray
_diffrn_radiation_type 'Mo K\a'
_diffrn_radiation_wavelength 0.71073
_diffrn_reflns_av_R_equivalents 0.0509
_diffrn_reflns_av_unetI/netI 0.0951
_diffrn_reflns_Laue_measured_fraction_full 0.999
_diffrn_reflns_Laue_measured_fraction_max 0.803
_diffrn_reflns_limit_h_max 20
_diffrn_reflns_limit_h_min -19
_diffrn_reflns_limit_k_max 25
_diffrn_reflns_limit_k_min -21
_diffrn_reflns_limit_l_max 28
_diffrn_reflns_limit_l_min -28
_diffrn_reflns_number 34859
_diffrn_reflns_point_group_measured_fraction_full 0.999
_diffrn_reflns_point_group_measured_fraction_max 0.803
_diffrn_reflns_theta_full 25.242
_diffrn_reflns_theta_max 31.697
_diffrn_reflns_theta_min 2.125
_diffrn_source 'Mo Genix 3D HF'
_diffrn_source_current 1.000
_diffrn_source_power 0.050
_diffrn_source_voltage 50
_exptl_absorpt_coefficient_mu 1.134
_exptl_absorpt_correction_T_max 0.8601
_exptl_absorpt_correction_T_min 0.5548
_exptl_absorpt_correction_type multi-scan
_exptl_absorpt_process_details
;
STOE X-Red32, absorption correction by Gaussian integration, analogous to
P. Coppens, "The Evaluation of Absorption and Extinction in Single-Crystal
Structure Analysis", published in: F. R. Ahmed (Editor), "Crystallographic
Computing", Munksgaard, Copenhagen (1970), 255 - 270.
Afterwards scaling of reflection intensities was performed within STOE LANA.
J. Koziskova, F. Hahn, J. Richter, J. Kozisek, "Comparison of different
absorption corrections on the model structure of tetrakis(\m~2~-acetato)-
diaqua-di-copper(II)", Acta Chimica Slovaca, vol. 9, no. 2, 2016, pp. 136 - 140.
;
_exptl_crystal_colour 'clear green'
_exptl_crystal_colour_lustre clear
_exptl_crystal_colour_primary green
_exptl_crystal_density_diffrn 1.224
_exptl_crystal_density_method 'not measured'
_exptl_crystal_description prism
_exptl_crystal_F_000 2172
_exptl_crystal_size_max 0.152
_exptl_crystal_size_mid 0.133
_exptl_crystal_size_min 0.113
_refine_diff_density_max 2.195
_refine_diff_density_min -1.481
_refine_diff_density_rms 0.163
_refine_ls_extinction_method none
_refine_ls_goodness_of_fit_ref 1.027
_refine_ls_hydrogen_treatment constr
_refine_ls_matrix_type full
_refine_ls_number_parameters 547
_refine_ls_number_reflns 14988
_refine_ls_number_restraints 0
_refine_ls_restrained_S_all 1.027
_refine_ls_R_factor_all 0.1061
_refine_ls_R_factor_gt 0.0555
_refine_ls_shift/su_max 0.002
_refine_ls_shift/su_mean 0.000
_refine_ls_structure_factor_coef Fsqd
_refine_ls_weighting_details 'w=1/[\s^2^(Fo^2^)+(0.0609P)^2^+9.6653P] where P=(Fo^2^+2Fc^2^)/3'
_refine_ls_weighting_scheme calc
_refine_ls_wR_factor_gt 0.1191
_refine_ls_wR_factor_ref 0.1452
_reflns_d_resolution_high 0.676
_reflns_d_resolution_low 9.583
_reflns_Friedel_coverage 0.000
_reflns_limit_h_max 20
_reflns_limit_h_min -19
_reflns_limit_k_max 25
_reflns_limit_k_min -21
_reflns_limit_l_max 28
_reflns_limit_l_min -28
_reflns_number_gt 9628
_reflns_number_total 14988
_reflns_threshold_expression 'I > 2\s(I)'
_cod_data_source_file d3sc03746k2.cif
_cod_data_source_block ah_ndcottipsk
_cod_depositor_comments 'Adding full bibliography for 1570572--1570581.cif.'
_cod_database_code 1570574
_shelx_shelxl_version_number 2018/3
_shelx_space_group_comment
;
The symmetry employed for this shelxl refinement is uniquely defined
by the following loop, which should always be used as a source of
symmetry information in preference to the above space-group names.
They are only intended as comments.
;
_shelx_estimated_absorpt_t_max 0.883
_shelx_estimated_absorpt_t_min 0.846
_olex2_refinement_description
;
1. Fixed Uiso
 At 1.2 times of:
  All C(H) groups
 At 1.5 times of:
  All C(H,H,H) groups
2.a Ternary CH refined with riding coordinates:
 C17(H17), C38(H38), C29(H29), C44(H44), C47(H47), C41(H41), C23(H23),
 C35(H35), C20(H20), C50(H50), C26(H26), C32(H32)
2.b Aromatic/amide H refined with riding coordinates:
 C7(H7), C10(H10), C8(H8), C16(H16), C4(H4), C14(H14), C5(H5), C13(H13),
 C11(H11), C15(H15), C3(H3), C2(H2)
2.c Idealised Me refined as rotating group:
 C40(H40A,H40B,H40C), C22(H22A,H22B,H22C), C31(H31A,H31B,H31C), C30(H30A,H30B,
 H30C), C42(H42A,H42B,H42C), C51(H51A,H51B,H51C), C34(H34A,H34B,H34C), C48(H48A,
 H48B,H48C), C52(H52A,H52B,H52C), C28(H28A,H28B,H28C), C18(H18A,H18B,H18C),
 C39(H39A,H39B,H39C), C43(H43A,H43B,H43C), C45(H45A,H45B,H45C), C19(H19A,H19B,
 H19C), C21(H21A,H21B,H21C), C25(H25A,H25B,H25C), C36(H36A,H36B,H36C), C46(H46A,
 H46B,H46C), C24(H24A,H24B,H24C), C33(H33A,H33B,H33C), C27(H27A,H27B,H27C),
 C37(H37A,H37B,H37C), C49(H49A,H49B,H49C)
;
_olex2_diffrn_ambient_temperature_device 'Oxford Cryosystems'
_olex2_exptl_crystal_mounting_method 'The crystal was mounted on a MITIGEN holder in mineral oil'
_olex2_submission_special_instructions 'No special instructions were received'

loop_
_space_group_symop_operation_xyz
'x, y, z'
'-x+1/2, y+1/2, -z+1/2'
'-x, -y, -z'
'x-1/2, -y-1/2, z-1/2'

loop_
_atom_site_label
_atom_site_type_symbol
_atom_site_fract_x
_atom_site_fract_y
_atom_site_fract_z
_atom_site_U_iso_or_equiv
_atom_site_adp_type
_atom_site_occupancy
_atom_site_site_symmetry_order
_atom_site_calc_flag
_atom_site_refinement_flags_posn
_atom_site_refinement_flags_adp
_atom_site_refinement_flags_occupancy
_atom_site_disorder_assembly
_atom_site_disorder_group
Nd1 Nd 0.68715(2) 0.50918(2) 0.26648(2) 0.01594(7) Uani 1 1 d . . . . .
K1 K 0.73274(7) 0.78990(6) 0.32455(5) 0.0257(2) Uani 1 1 d . . . . .
Si1 Si 0.46516(8) 0.67800(7) 0.21089(6) 0.0178(3) Uani 1 1 d . . . . .
Si4 Si 0.88081(8) 0.50750(7) 0.12565(5) 0.0170(2) Uani 1 1 d . . . . .
Si2 Si 0.72442(9) 0.53455(8) 0.47427(6) 0.0199(3) Uani 1 1 d . . . . .
Si3 Si 0.47629(8) 0.34459(7) 0.19480(6) 0.0182(3) Uani 1 1 d . . . . .
C7 C 0.5572(3) 0.5948(3) 0.3105(2) 0.0170(9) Uani 1 1 d . . . . .
H7 H 0.494733 0.584232 0.311377 0.020 Uiso 1 1 calc R U . . .
C9 C 0.7992(3) 0.4646(3) 0.1770(2) 0.0166(9) Uani 1 1 d . . . . .
C10 C 0.7078(3) 0.4602(3) 0.1480(2) 0.0183(9) Uani 1 1 d . . . . .
H10 H 0.699903 0.486311 0.108887 0.022 Uiso 1 1 calc R U . . .
C1 C 0.7034(3) 0.5633(3) 0.3890(2) 0.0172(9) Uani 1 1 d . . . . .
C8 C 0.6101(3) 0.5658(3) 0.36395(19) 0.0178(9) Uani 1 1 d . . . . .
H8 H 0.573472 0.540958 0.391066 0.021 Uiso 1 1 calc R U . . .
C6 C 0.5714(3) 0.6355(3) 0.2555(2) 0.0172(9) Uani 1 1 d . . . . .
C16 C 0.8397(3) 0.4368(3) 0.2364(2) 0.0189(9) Uani 1 1 d . . . . .
H16 H 0.901905 0.450442 0.244293 0.023 Uiso 1 1 calc R U . . .
C4 C 0.7458(3) 0.6524(2) 0.2525(2) 0.0185(9) Uani 1 1 d . . . . .
H4 H 0.781495 0.671754 0.222336 0.022 Uiso 1 1 calc R U . . .
C14 C 0.7311(3) 0.3608(3) 0.2995(2) 0.0199(9) Uani 1 1 d . . . . .
H14 H 0.737586 0.335824 0.339170 0.024 Uiso 1 1 calc R U . . .
C5 C 0.6519(3) 0.6591(3) 0.2328(2) 0.0190(9) Uani 1 1 d . . . . .
H5 H 0.639979 0.686509 0.194385 0.023 Uiso 1 1 calc R U . . .
C13 C 0.6424(3) 0.3549(3) 0.2679(2) 0.0198(9) Uani 1 1 d . . . . .
H13 H 0.604354 0.325012 0.290705 0.024 Uiso 1 1 calc R U . . .
C11 C 0.6259(3) 0.4274(3) 0.1621(2) 0.0180(9) Uani 1 1 d . . . . .
H11 H 0.577434 0.438548 0.130275 0.022 Uiso 1 1 calc R U . . .
C15 C 0.8121(3) 0.3948(3) 0.2862(2) 0.0196(9) Uani 1 1 d . . . . .
H15 H 0.860105 0.387380 0.319137 0.024 Uiso 1 1 calc R U . . .
C3 C 0.7991(3) 0.6238(3) 0.3065(2) 0.0194(9) Uani 1 1 d . . . . .
H3 H 0.862175 0.629708 0.304448 0.023 Uiso 1 1 calc R U . . .
C12 C 0.5957(3) 0.3823(3) 0.2107(2) 0.0193(9) Uani 1 1 d . . . . .
C2 C 0.7810(3) 0.5886(2) 0.3626(2) 0.0167(9) Uani 1 1 d . . . . .
H2 H 0.835111 0.579284 0.390115 0.020 Uiso 1 1 calc R U . . .
C17 C 0.7037(3) 0.6235(3) 0.5219(2) 0.0227(10) Uani 1 1 d . . . . .
H17 H 0.716854 0.609405 0.567256 0.027 Uiso 1 1 calc R U . . .
C38 C 0.8674(3) 0.6147(3) 0.1110(2) 0.0211(9) Uani 1 1 d . . . . .
H38 H 0.887950 0.639982 0.152090 0.025 Uiso 1 1 calc R U . . .
C29 C 0.4737(3) 0.6955(3) 0.1245(2) 0.0244(10) Uani 1 1 d . . . . .
H29 H 0.410158 0.706540 0.105523 0.029 Uiso 1 1 calc R U . . .
C40 C 0.7715(3) 0.6443(3) 0.0909(2) 0.0268(11) Uani 1 1 d . . . . .
H40A H 0.750953 0.627250 0.048044 0.040 Uiso 1 1 calc R U . . .
H40B H 0.771355 0.700595 0.092530 0.040 Uiso 1 1 calc R U . . .
H40C H 0.730646 0.624042 0.119395 0.040 Uiso 1 1 calc R U . . .
C44 C 0.4049(3) 0.4112(3) 0.1386(2) 0.0230(10) Uani 1 1 d . . . . .
H44 H 0.426827 0.464520 0.149176 0.028 Uiso 1 1 calc R U . . .
C47 C 0.4823(3) 0.2442(3) 0.1619(2) 0.0262(11) Uani 1 1 d . . . . .
H47 H 0.519433 0.213986 0.195421 0.031 Uiso 1 1 calc R U . . .
C22 C 0.6392(3) 0.3860(3) 0.4508(2) 0.0261(10) Uani 1 1 d . . . . .
H22A H 0.630402 0.400971 0.406518 0.039 Uiso 1 1 calc R U . . .
H22B H 0.589627 0.352136 0.459543 0.039 Uiso 1 1 calc R U . . .
H22C H 0.697007 0.358853 0.460156 0.039 Uiso 1 1 calc R U . . .
C41 C 1.0004(3) 0.4888(3) 0.1651(2) 0.0220(9) Uani 1 1 d . . . . .
H41 H 0.998308 0.437910 0.186421 0.026 Uiso 1 1 calc R U . . .
C23 C 0.8473(3) 0.5062(3) 0.4993(2) 0.0246(10) Uani 1 1 d . . . . .
H23 H 0.884754 0.545693 0.480627 0.030 Uiso 1 1 calc R U . . .
C35 C 0.8709(3) 0.4547(3) 0.0480(2) 0.0242(10) Uani 1 1 d . . . . .
H35 H 0.925893 0.469374 0.028343 0.029 Uiso 1 1 calc R U . . .
C20 C 0.6400(3) 0.4581(3) 0.4919(2) 0.0232(10) Uani 1 1 d . . . . .
H20 H 0.578702 0.481907 0.481936 0.028 Uiso 1 1 calc R U . . .
C50 C 0.4176(3) 0.3367(3) 0.2684(2) 0.0219(10) Uani 1 1 d . . . . .
H50 H 0.352302 0.328635 0.252359 0.026 Uiso 1 1 calc R U . . .
C26 C 0.4476(3) 0.7747(3) 0.2479(2) 0.0250(10) Uani 1 1 d . . . . .
H26 H 0.501664 0.806547 0.241423 0.030 Uiso 1 1 calc R U . . .
C32 C 0.3630(3) 0.6131(3) 0.2133(2) 0.0205(9) Uani 1 1 d . . . . .
H32 H 0.386334 0.559331 0.211371 0.025 Uiso 1 1 calc R U . . .
C31 C 0.5005(4) 0.6224(3) 0.0905(2) 0.0313(12) Uani 1 1 d . . . . .
H31A H 0.563591 0.609124 0.105294 0.047 Uiso 1 1 calc R U . . .
H31B H 0.494047 0.631783 0.045152 0.047 Uiso 1 1 calc R U . . .
H31C H 0.460932 0.579774 0.099346 0.047 Uiso 1 1 calc R U . . .
C30 C 0.5286(3) 0.7645(3) 0.1063(2) 0.0275(11) Uani 1 1 d . . . . .
H30A H 0.508344 0.811050 0.126180 0.041 Uiso 1 1 calc R U . . .
H30B H 0.519619 0.770861 0.060613 0.041 Uiso 1 1 calc R U . . .
H30C H 0.593025 0.755927 0.120437 0.041 Uiso 1 1 calc R U . . .
C42 C 1.0332(3) 0.5469(3) 0.2169(2) 0.0290(11) Uani 1 1 d . . . . .
H42A H 1.045398 0.596436 0.197898 0.043 Uiso 1 1 calc R U . . .
H42B H 1.088846 0.527782 0.241249 0.043 Uiso 1 1 calc R U . . .
H42C H 0.986350 0.553583 0.244716 0.043 Uiso 1 1 calc R U . . .
C51 C 0.4418(4) 0.2692(3) 0.3126(3) 0.0330(12) Uani 1 1 d . . . . .
H51A H 0.442822 0.221769 0.288097 0.049 Uiso 1 1 calc R U . . .
H51B H 0.396568 0.264681 0.341793 0.049 Uiso 1 1 calc R U . . .
H51C H 0.501708 0.277850 0.336206 0.049 Uiso 1 1 calc R U . . .
C34 C 0.3144(3) 0.6165(3) 0.2725(2) 0.0275(11) Uani 1 1 d . . . . .
H34A H 0.358992 0.611023 0.309843 0.041 Uiso 1 1 calc R U . . .
H34B H 0.270093 0.574717 0.271258 0.041 Uiso 1 1 calc R U . . .
H34C H 0.283295 0.666009 0.273933 0.041 Uiso 1 1 calc R U . . .
C48 C 0.5312(4) 0.2363(3) 0.1037(2) 0.0328(12) Uani 1 1 d . . . . .
H48A H 0.493505 0.258352 0.067355 0.049 Uiso 1 1 calc R U . . .
H48B H 0.542134 0.181799 0.095864 0.049 Uiso 1 1 calc R U . . .
H48C H 0.589111 0.263678 0.110499 0.049 Uiso 1 1 calc R U . . .
C52 C 0.4191(4) 0.4116(3) 0.3054(2) 0.0298(11) Uani 1 1 d . . . . .
H52A H 0.480438 0.420818 0.326511 0.045 Uiso 1 1 calc R U . . .
H52B H 0.376821 0.407845 0.336751 0.045 Uiso 1 1 calc R U . . .
H52C H 0.401042 0.454184 0.276703 0.045 Uiso 1 1 calc R U . . .
C28 C 0.4457(4) 0.7707(3) 0.3192(2) 0.0324(12) Uani 1 1 d . . . . .
H28A H 0.390655 0.744135 0.327952 0.049 Uiso 1 1 calc R U . . .
H28B H 0.446326 0.822953 0.336356 0.049 Uiso 1 1 calc R U . . .
H28C H 0.499039 0.742612 0.338633 0.049 Uiso 1 1 calc R U . . .
C18 C 0.6050(4) 0.6514(3) 0.5106(3) 0.0333(12) Uani 1 1 d . . . . .
H18A H 0.589364 0.664537 0.466217 0.050 Uiso 1 1 calc R U . . .
H18B H 0.597983 0.696976 0.536405 0.050 Uiso 1 1 calc R U . . .
H18C H 0.564751 0.610576 0.521983 0.050 Uiso 1 1 calc R U . . .
C39 C 0.9307(3) 0.6448(3) 0.0651(2) 0.0290(11) Uani 1 1 d . . . . .
H39A H 0.993761 0.633885 0.081881 0.044 Uiso 1 1 calc R U . . .
H39B H 0.922538 0.700416 0.059833 0.044 Uiso 1 1 calc R U . . .
H39C H 0.916261 0.619287 0.024438 0.044 Uiso 1 1 calc R U . . .
C43 C 1.0722(3) 0.4812(3) 0.1204(2) 0.0297(11) Uani 1 1 d . . . . .
H43A H 1.057235 0.437482 0.092232 0.045 Uiso 1 1 calc R U . . .
H43B H 1.131612 0.472697 0.144763 0.045 Uiso 1 1 calc R U . . .
H43C H 1.073806 0.528362 0.095715 0.045 Uiso 1 1 calc R U . . .
C45 C 0.4134(3) 0.3995(3) 0.0689(2) 0.0284(11) Uani 1 1 d . . . . .
H45A H 0.477564 0.399695 0.062654 0.043 Uiso 1 1 calc R U . . .
H45B H 0.381940 0.441270 0.044422 0.043 Uiso 1 1 calc R U . . .
H45C H 0.386180 0.350197 0.054901 0.043 Uiso 1 1 calc R U . . .
C19 C 0.7673(4) 0.6890(3) 0.5099(2) 0.0315(12) Uani 1 1 d . . . . .
H19A H 0.830142 0.671060 0.517760 0.047 Uiso 1 1 calc R U . . .
H19B H 0.758589 0.731983 0.537975 0.047 Uiso 1 1 calc R U . . .
H19C H 0.754084 0.705936 0.466223 0.047 Uiso 1 1 calc R U . . .
C21 C 0.6479(4) 0.4352(3) 0.5612(2) 0.0315(12) Uani 1 1 d . . . . .
H21A H 0.702955 0.404582 0.572052 0.047 Uiso 1 1 calc R U . . .
H21B H 0.594886 0.404704 0.568617 0.047 Uiso 1 1 calc R U . . .
H21C H 0.650988 0.481570 0.587237 0.047 Uiso 1 1 calc R U . . .
C25 C 0.8737(3) 0.4294(3) 0.4731(3) 0.0351(13) Uani 1 1 d . . . . .
H25A H 0.841456 0.387896 0.491818 0.053 Uiso 1 1 calc R U . . .
H25B H 0.939156 0.421749 0.483230 0.053 Uiso 1 1 calc R U . . .
H25C H 0.857515 0.428992 0.427498 0.053 Uiso 1 1 calc R U . . .
C36 C 0.7903(4) 0.4742(3) -0.0004(2) 0.0334(12) Uani 1 1 d . . . . .
H36A H 0.733935 0.460479 0.016118 0.050 Uiso 1 1 calc R U . . .
H36B H 0.794666 0.445351 -0.039081 0.050 Uiso 1 1 calc R U . . .
H36C H 0.790327 0.529464 -0.009440 0.050 Uiso 1 1 calc R U . . .
C46 C 0.3048(3) 0.4101(4) 0.1469(3) 0.0354(13) Uani 1 1 d . . . . .
H46A H 0.281175 0.357734 0.140139 0.053 Uiso 1 1 calc R U . . .
H46B H 0.271560 0.444874 0.116359 0.053 Uiso 1 1 calc R U . . .
H46C H 0.297300 0.426826 0.189447 0.053 Uiso 1 1 calc R U . . .
C24 C 0.8759(4) 0.5096(3) 0.5702(2) 0.0312(11) Uani 1 1 d . . . . .
H24A H 0.864985 0.561392 0.585572 0.047 Uiso 1 1 calc R U . . .
H24B H 0.940438 0.497249 0.579328 0.047 Uiso 1 1 calc R U . . .
H24C H 0.840456 0.472292 0.591177 0.047 Uiso 1 1 calc R U . . .
C33 C 0.2899(3) 0.6217(3) 0.1562(3) 0.0344(12) Uani 1 1 d . . . . .
H33A H 0.267554 0.674766 0.153879 0.052 Uiso 1 1 calc R U . . .
H33B H 0.239608 0.586600 0.160607 0.052 Uiso 1 1 calc R U . . .
H33C H 0.316128 0.609299 0.117789 0.052 Uiso 1 1 calc R U . . .
C27 C 0.3646(4) 0.8192(3) 0.2169(3) 0.0362(13) Uani 1 1 d . . . . .
H27A H 0.365760 0.820912 0.171453 0.054 Uiso 1 1 calc R U . . .
H27B H 0.366010 0.871753 0.233545 0.054 Uiso 1 1 calc R U . . .
H27C H 0.309224 0.793449 0.226081 0.054 Uiso 1 1 calc R U . . .
C37 C 0.8758(4) 0.3676(3) 0.0558(3) 0.0367(13) Uani 1 1 d . . . . .
H37A H 0.921286 0.354617 0.091294 0.055 Uiso 1 1 calc R U . . .
H37B H 0.892677 0.344186 0.017474 0.055 Uiso 1 1 calc R U . . .
H37C H 0.816530 0.347985 0.063793 0.055 Uiso 1 1 calc R U . . .
C49 C 0.3908(4) 0.2032(4) 0.1513(3) 0.0470(16) Uani 1 1 d . . . . .
H49A H 0.359683 0.208914 0.188592 0.071 Uiso 1 1 calc R U . . .
H49B H 0.400402 0.148485 0.143430 0.071 Uiso 1 1 calc R U . . .
H49C H 0.353746 0.225868 0.114990 0.071 Uiso 1 1 calc R U . . .

loop_
_atom_site_aniso_label
_atom_site_aniso_U_11
_atom_site_aniso_U_22
_atom_site_aniso_U_33
_atom_site_aniso_U_23
_atom_site_aniso_U_13
_atom_site_aniso_U_12
Nd1 0.01602(12) 0.01649(12) 0.01555(11) -0.00037(10) 0.00291(7) 0.00007(10)
K1 0.0342(6) 0.0215(5) 0.0224(5) -0.0003(4) 0.0076(4) 0.0015(4)
Si1 0.0185(6) 0.0186(6) 0.0161(6) 0.0006(5) 0.0007(5) 0.0003(5)
Si4 0.0158(5) 0.0190(6) 0.0168(6) 0.0009(5) 0.0042(4) -0.0004(5)
Si2 0.0235(6) 0.0206(6) 0.0154(6) 0.0007(5) 0.0021(5) 0.0000(5)
Si3 0.0176(6) 0.0190(6) 0.0180(6) -0.0019(5) 0.0026(5) -0.0003(5)
C7 0.013(2) 0.019(2) 0.019(2) -0.0045(17) 0.0019(16) 0.0031(17)
C9 0.018(2) 0.017(2) 0.016(2) -0.0008(16) 0.0064(16) 0.0022(17)
C10 0.024(2) 0.022(2) 0.011(2) -0.0007(16) 0.0079(16) 0.0002(19)
C1 0.018(2) 0.017(2) 0.016(2) -0.0035(16) -0.0006(16) -0.0030(17)
C8 0.021(2) 0.020(2) 0.013(2) -0.0033(17) 0.0060(16) -0.0051(18)
C6 0.016(2) 0.019(2) 0.016(2) 0.0000(16) -0.0005(16) 0.0039(18)
C16 0.016(2) 0.021(2) 0.021(2) -0.0004(17) 0.0041(17) 0.0020(17)
C4 0.019(2) 0.017(2) 0.021(2) -0.0008(17) 0.0083(17) -0.0020(18)
C14 0.024(2) 0.025(2) 0.010(2) -0.0014(17) 0.0011(17) 0.0013(19)
C5 0.024(2) 0.019(2) 0.015(2) 0.0016(17) 0.0029(17) 0.0003(18)
C13 0.020(2) 0.015(2) 0.025(2) -0.0001(18) 0.0051(18) -0.0007(18)
C11 0.017(2) 0.021(2) 0.016(2) -0.0016(17) -0.0005(16) -0.0029(18)
C15 0.021(2) 0.020(2) 0.017(2) -0.0024(17) -0.0020(17) 0.0071(18)
C3 0.018(2) 0.018(2) 0.022(2) 0.0006(17) 0.0016(17) -0.0041(18)
C12 0.024(2) 0.017(2) 0.017(2) -0.0041(17) 0.0059(17) -0.0014(18)
C2 0.017(2) 0.019(2) 0.013(2) -0.0005(16) -0.0032(16) -0.0020(17)
C17 0.032(3) 0.023(2) 0.013(2) -0.0007(17) 0.0021(18) 0.002(2)
C38 0.026(2) 0.019(2) 0.020(2) 0.0013(18) 0.0074(18) 0.0003(19)
C29 0.028(3) 0.029(3) 0.016(2) 0.0023(19) 0.0033(18) -0.003(2)
C40 0.030(3) 0.030(3) 0.021(2) 0.001(2) 0.0042(19) 0.001(2)
C44 0.021(2) 0.028(3) 0.021(2) 0.0008(19) 0.0033(18) 0.004(2)
C47 0.026(3) 0.021(3) 0.031(3) -0.004(2) 0.003(2) 0.002(2)
C22 0.032(3) 0.026(3) 0.021(2) -0.0012(19) 0.006(2) -0.004(2)
C41 0.017(2) 0.025(2) 0.024(2) 0.0024(19) 0.0027(16) -0.0027(19)
C23 0.022(2) 0.029(3) 0.022(2) 0.003(2) 0.0009(17) 0.002(2)
C35 0.026(2) 0.026(3) 0.022(2) -0.0010(19) 0.0075(19) -0.003(2)
C20 0.025(2) 0.027(3) 0.017(2) -0.0027(18) 0.0021(18) 0.003(2)
C50 0.019(2) 0.023(2) 0.024(2) 0.0017(19) 0.0046(18) -0.0001(19)
C26 0.024(2) 0.022(3) 0.028(3) -0.003(2) 0.0026(19) 0.001(2)
C32 0.019(2) 0.021(2) 0.022(2) -0.0011(18) 0.0024(17) -0.0009(18)
C31 0.038(3) 0.039(3) 0.018(2) -0.005(2) 0.008(2) -0.005(2)
C30 0.027(3) 0.035(3) 0.020(2) 0.009(2) 0.0011(19) -0.002(2)
C42 0.023(3) 0.030(3) 0.033(3) 0.002(2) 0.000(2) -0.005(2)
C51 0.042(3) 0.025(3) 0.035(3) 0.008(2) 0.017(2) 0.000(2)
C34 0.025(3) 0.033(3) 0.026(3) 0.002(2) 0.006(2) 0.000(2)
C48 0.036(3) 0.033(3) 0.030(3) -0.010(2) 0.005(2) 0.009(2)
C52 0.041(3) 0.026(3) 0.025(3) 0.001(2) 0.012(2) 0.003(2)
C28 0.041(3) 0.025(3) 0.031(3) -0.011(2) 0.006(2) -0.001(2)
C18 0.041(3) 0.029(3) 0.031(3) -0.009(2) 0.013(2) 0.006(2)
C39 0.033(3) 0.024(3) 0.033(3) 0.005(2) 0.011(2) -0.001(2)
C43 0.016(2) 0.039(3) 0.034(3) 0.005(2) 0.0022(19) 0.000(2)
C45 0.021(2) 0.039(3) 0.025(3) 0.002(2) 0.0024(19) 0.005(2)
C19 0.038(3) 0.027(3) 0.029(3) -0.004(2) 0.003(2) -0.003(2)
C21 0.043(3) 0.031(3) 0.022(3) 0.004(2) 0.007(2) -0.007(2)
C25 0.027(3) 0.043(3) 0.033(3) -0.005(2) -0.001(2) 0.010(2)
C36 0.034(3) 0.046(3) 0.021(3) -0.004(2) 0.006(2) 0.001(2)
C46 0.021(3) 0.051(4) 0.034(3) 0.004(3) 0.003(2) 0.012(2)
C24 0.032(3) 0.035(3) 0.024(2) 0.003(2) -0.0057(19) 0.003(2)
C33 0.024(3) 0.046(3) 0.032(3) 0.001(2) -0.004(2) -0.008(2)
C27 0.034(3) 0.027(3) 0.047(4) 0.001(2) 0.003(2) 0.006(2)
C37 0.056(4) 0.027(3) 0.028(3) -0.003(2) 0.010(3) -0.001(3)
C49 0.042(3) 0.039(4) 0.061(4) -0.023(3) 0.015(3) -0.015(3)

loop_
_atom_type_symbol
_atom_type_description
_atom_type_scat_dispersion_real
_atom_type_scat_dispersion_imag
_atom_type_scat_source
C C 0.0033 0.0016 'International Tables Vol C Tables 4.2.6.8 and 6.1.1.4'
H H 0.0000 0.0000 'International Tables Vol C Tables 4.2.6.8 and 6.1.1.4'
K K 0.2009 0.2494 'International Tables Vol C Tables 4.2.6.8 and 6.1.1.4'
Nd Nd -0.1943 3.0179 'International Tables Vol C Tables 4.2.6.8 and 6.1.1.4'
Si Si 0.0817 0.0704 'International Tables Vol C Tables 4.2.6.8 and 6.1.1.4'

loop_
_exptl_crystal_face_index_h
_exptl_crystal_face_index_k
_exptl_crystal_face_index_l
_exptl_crystal_face_perp_dist
0 0 1 0.0590
0 0 -1 0.0540
-5 -3 -2 0.0860
5 3 -1 0.0630
1 0 0 0.0560
-7 1 0 0.0770
0 -1 0 0.0830
1 5 0 0.0690

loop_
_geom_angle_atom_site_label_1
_geom_angle_atom_site_label_2
_geom_angle_atom_site_label_3
_geom_angle
_geom_angle_site_symmetry_1
_geom_angle_site_symmetry_3
_geom_angle_publ_flag
C7 Nd1 C9 154.66(13) . . ?
C7 Nd1 C10 131.69(13) . . ?
C7 Nd1 C1 57.51(13) . . ?
C7 Nd1 C6 29.83(13) . . ?
C7 Nd1 C16 169.92(13) . . ?
C7 Nd1 C14 126.00(13) . . ?
C7 Nd1 C5 56.37(13) . . ?
C7 Nd1 C13 110.33(13) . . ?
C7 Nd1 C11 113.37(13) . . ?
C7 Nd1 C15 148.61(13) . . ?
C7 Nd1 C12 104.77(13) . . ?
C7 Nd1 C2 77.09(13) . . ?
C10 Nd1 C9 29.72(12) . . ?
C10 Nd1 C1 168.53(13) . . ?
C10 Nd1 C6 107.91(13) . . ?
C10 Nd1 C16 56.32(13) . . ?
C10 Nd1 C5 95.19(13) . . ?
C10 Nd1 C13 76.32(13) . . ?
C10 Nd1 C12 57.23(13) . . ?
C1 Nd1 C9 138.97(13) . . ?
C1 Nd1 C6 77.98(13) . . ?
C1 Nd1 C12 131.05(13) . . ?
C8 Nd1 C7 30.11(13) . . ?
C8 Nd1 C9 168.41(13) . . ?
C8 Nd1 C10 160.72(13) . . ?
C8 Nd1 C1 30.13(12) . . ?
C8 Nd1 C6 57.21(13) . . ?
C8 Nd1 C16 142.71(13) . . ?
C8 Nd1 C14 104.74(13) . . ?
C8 Nd1 C5 76.79(13) . . ?
C8 Nd1 C13 102.70(13) . . ?
C8 Nd1 C11 134.54(13) . . ?
C8 Nd1 C15 119.70(13) . . ?
C8 Nd1 C12 113.06(13) . . ?
C8 Nd1 C2 56.82(13) . . ?
C6 Nd1 C9 125.07(13) . . ?
C16 Nd1 C9 29.76(12) . . ?
C16 Nd1 C1 113.74(13) . . ?
C16 Nd1 C6 149.78(13) . . ?
C16 Nd1 C13 76.36(13) . . ?
C16 Nd1 C12 84.77(13) . . ?
C4 Nd1 C7 77.47(13) . . ?
C4 Nd1 C9 87.17(13) . . ?
C4 Nd1 C10 96.29(13) . . ?
C4 Nd1 C1 78.42(13) . . ?
C4 Nd1 C8 85.58(13) . . ?
C4 Nd1 C6 57.40(13) . . ?
C4 Nd1 C16 96.33(13) . . ?
C4 Nd1 C14 147.06(13) . . ?
C4 Nd1 C5 30.25(13) . . ?
C4 Nd1 C13 171.63(13) . . ?
C4 Nd1 C11 118.50(13) . . ?
C4 Nd1 C15 118.28(13) . . ?
C4 Nd1 C3 30.63(13) . . ?
C4 Nd1 C12 147.20(14) . . ?
C4 Nd1 C2 57.83(13) . . ?
C14 Nd1 C9 76.91(13) . . ?
C14 Nd1 C10 84.07(13) . . ?
C14 Nd1 C1 94.84(13) . . ?
C14 Nd1 C6 153.18(13) . . ?
C14 Nd1 C16 56.60(13) . . ?
C14 Nd1 C5 177.17(13) . . ?
C14 Nd1 C13 29.71(13) . . ?
C14 Nd1 C12 56.76(13) . . ?
C5 Nd1 C9 101.10(13) . . ?
C5 Nd1 C1 85.34(13) . . ?
C5 Nd1 C6 29.58(12) . . ?
C5 Nd1 C16 120.76(13) . . ?
C5 Nd1 C13 152.64(13) . . ?
C5 Nd1 C12 125.00(13) . . ?
C13 Nd1 C9 84.45(13) . . ?
C13 Nd1 C1 108.12(13) . . ?
C13 Nd1 C6 128.30(12) . . ?
C13 Nd1 C12 29.59(13) . . ?
C11 Nd1 C9 57.05(13) . . ?
C11 Nd1 C10 30.05(13) . . ?
C11 Nd1 C1 160.16(13) . . ?
C11 Nd1 C6 101.76(13) . . ?
C11 Nd1 C16 76.53(13) . . ?
C11 Nd1 C14 76.37(13) . . ?
C11 Nd1 C5 104.32(13) . . ?
C11 Nd1 C13 56.23(13) . . ?
C11 Nd1 C15 84.09(13) . . ?
C11 Nd1 C12 29.93(12) . . ?
C11 Nd1 C2 168.63(13) . . ?
C15 Nd1 C9 56.73(13) . . ?
C15 Nd1 C10 76.27(13) . . ?
C15 Nd1 C1 97.13(13) . . ?
C15 Nd1 C6 173.88(13) . . ?
C15 Nd1 C16 29.66(13) . . ?
C15 Nd1 C14 29.81(13) . . ?
C15 Nd1 C5 147.36(13) . . ?
C15 Nd1 C13 56.56(13) . . ?
C15 Nd1 C12 76.98(13) . . ?
C15 Nd1 C2 88.71(13) . . ?
C3 Nd1 C7 85.45(13) . . ?
C3 Nd1 C9 91.54(13) . . ?
C3 Nd1 C10 113.14(13) . . ?
C3 Nd1 C1 57.68(13) . . ?
C3 Nd1 C8 77.65(13) . . ?
C3 Nd1 C6 78.00(13) . . ?
C3 Nd1 C16 85.26(14) . . ?
C3 Nd1 C14 120.13(13) . . ?
C3 Nd1 C5 57.67(13) . . ?
C3 Nd1 C13 149.57(13) . . ?
C3 Nd1 C11 142.04(13) . . ?
C3 Nd1 C15 96.30(14) . . ?
C3 Nd1 C12 169.12(13) . . ?
C3 Nd1 C2 30.29(13) . . ?
C12 Nd1 C9 77.63(13) . . ?
C12 Nd1 C6 109.00(13) . . ?
C2 Nd1 C9 111.60(13) . . ?
C2 Nd1 C10 139.20(13) . . ?
C2 Nd1 C1 29.89(12) . . ?
C2 Nd1 C6 85.23(13) . . ?
C2 Nd1 C16 92.90(13) . . ?
C2 Nd1 C14 101.45(13) . . ?
C2 Nd1 C5 77.33(13) . . ?
C2 Nd1 C13 125.84(13) . . ?
C2 Nd1 C12 154.97(13) . . ?
Nd1 K1 H48C 93.8(4) 2_655 2_655 ?
Nd1 K1 H37C 100.31(12) 2_655 2_655 ?
C9 K1 Nd1 37.74(8) 2_655 2_655 ?
C9 K1 C10 26.53(11) 2_655 2_655 ?
C9 K1 C5 131.36(12) 2_655 . ?
C9 K1 C13 74.72(11) 2_655 2_655 ?
C9 K1 C11 49.92(11) 2_655 2_655 ?
C9 K1 C3 166.61(12) 2_655 . ?
C9 K1 C12 68.04(11) 2_655 2_655 ?
C9 K1 H48C 107.1(6) 2_655 2_655 ?
C9 K1 H37C 66.0(2) 2_655 2_655 ?
C10 K1 Nd1 36.60(8) 2_655 2_655 ?
C10 K1 C5 151.56(12) 2_655 . ?
C10 K1 C11 25.91(11) 2_655 2_655 ?
C10 K1 C12 49.51(11) 2_655 2_655 ?
C10 K1 H48C 80.6(6) 2_655 2_655 ?
C10 K1 H37C 66.0(3) 2_655 2_655 ?
C16 K1 Nd1 36.24(8) 2_655 2_655 ?
C16 K1 C9 27.10(11) 2_655 2_655 ?
C16 K1 C10 49.81(12) 2_655 2_655 ?
C16 K1 C14 50.80(12) 2_655 2_655 ?
C16 K1 C5 104.65(12) 2_655 . ?
C16 K1 C13 67.76(12) 2_655 2_655 ?
C16 K1 C11 66.21(11) 2_655 2_655 ?
C16 K1 C3 147.24(12) 2_655 . ?
C16 K1 C12 73.86(12) 2_655 2_655 ?
C16 K1 H48C 127.2(5) 2_655 2_655 ?
C16 K1 H37C 87.0(4) 2_655 2_655 ?
C4 K1 Nd1 115.55(9) . 2_655 ?
C4 K1 C9 147.03(13) . 2_655 ?
C4 K1 C10 148.76(12) . 2_655 ?
C4 K1 C16 121.20(13) . 2_655 ?
C4 K1 C14 80.44(13) . 2_655 ?
C4 K1 C5 26.65(12) . . ?
C4 K1 C13 82.65(12) . 2_655 ?
C4 K1 C11 126.01(12) . 2_655 ?
C4 K1 C15 95.88(13) . 2_655 ?
C4 K1 C3 27.03(12) . . ?
C4 K1 C12 100.49(12) . 2_655 ?
C4 K1 H48C 90.5(5) . 2_655 ?
C4 K1 H37C 144.12(16) . 2_655 ?
C14 K1 Nd1 36.26(9) 2_655 2_655 ?
C14 K1 C9 68.57(12) 2_655 2_655 ?
C14 K1 C10 72.83(12) 2_655 2_655 ?
C14 K1 C5 80.77(12) 2_655 . ?
C14 K1 C13 26.53(12) 2_655 2_655 ?
C14 K1 C11 65.57(12) 2_655 2_655 ?
C14 K1 C3 100.01(12) 2_655 . ?
C14 K1 C12 49.73(12) 2_655 2_655 ?
C14 K1 H48C 103.66(17) 2_655 2_655 ?
C14 K1 H37C 134.57(19) 2_655 2_655 ?
C5 K1 Nd1 116.10(9) . 2_655 ?
C5 K1 C11 142.90(12) . 2_655 ?
C5 K1 C12 118.05(12) . 2_655 ?
C5 K1 H48C 116.5(5) . 2_655 ?
C5 K1 H37C 132.9(5) . 2_655 ?
C13 K1 Nd1 37.03(8) 2_655 2_655 ?
C13 K1 C10 66.22(11) 2_655 2_655 ?
C13 K1 C5 94.30(12) 2_655 . ?
C13 K1 C11 48.62(12) 2_655 2_655 ?
C13 K1 C12 26.01(11) 2_655 2_655 ?
C13 K1 H48C 77.21(19) 2_655 2_655 ?
C13 K1 H37C 131.6(4) 2_655 2_655 ?
C11 K1 Nd1 36.34(8) 2_655 2_655 ?
C11 K1 C12 25.82(11) 2_655 2_655 ?
C11 K1 H48C 61.0(5) 2_655 2_655 ?
C11 K1 H37C 83.8(5) 2_655 2_655 ?
C15 K1 Nd1 35.78(8) 2_655 2_655 ?
C15 K1 C9 51.18(12) 2_655 2_655 ?
C15 K1 C10 66.64(12) 2_655 2_655 ?
C15 K1 C16 26.89(12) 2_655 2_655 ?
C15 K1 C14 26.81(12) 2_655 2_655 ?
C15 K1 C5 85.03(12) 2_655 . ?
C15 K1 C13 50.39(12) 2_655 2_655 ?
C15 K1 C11 72.11(12) 2_655 2_655 ?
C15 K1 C3 120.66(12) 2_655 . ?
C15 K1 C12 67.10(12) 2_655 2_655 ?
C15 K1 H48C 125.5(3) 2_655 2_655 ?
C15 K1 H37C 113.9(4) 2_655 2_655 ?
C3 K1 Nd1 128.97(9) . 2_655 ?
C3 K1 C10 145.23(12) . 2_655 ?
C3 K1 C5 49.42(12) . . ?
C3 K1 C13 91.95(12) . 2_655 ?
C3 K1 C11 119.77(12) . 2_655 ?
C3 K1 C12 99.41(12) . 2_655 ?
C3 K1 H48C 67.9(6) . 2_655 ?
C3 K1 H37C 124.7(3) . 2_655 ?
C12 K1 Nd1 37.64(8) 2_655 2_655 ?
C12 K1 H48C 58.5(3) 2_655 2_655 ?
C12 K1 H37C 109.1(5) 2_655 2_655 ?
H48C K1 H37C 88.0 2_655 2_655 ?
C6 Si1 C29 113.8(2) . . ?
C6 Si1 C32 112.0(2) . . ?
C26 Si1 C6 106.5(2) . . ?
C26 Si1 C29 107.3(2) . . ?
C26 Si1 C32 111.4(2) . . ?
C32 Si1 C29 105.9(2) . . ?
C9 Si4 C38 115.00(19) . . ?
C9 Si4 C41 107.8(2) . . ?
C9 Si4 C35 109.7(2) . . ?
C38 Si4 C41 108.4(2) . . ?
C35 Si4 C38 109.6(2) . . ?
C35 Si4 C41 106.0(2) . . ?
C1 Si2 C17 106.8(2) . . ?
C1 Si2 C23 112.3(2) . . ?
C1 Si2 C20 110.2(2) . . ?
C17 Si2 C23 105.9(2) . . ?
C20 Si2 C17 107.8(2) . . ?
C20 Si2 C23 113.4(2) . . ?
C12 Si3 C44 110.0(2) . . ?
C12 Si3 C47 107.6(2) . . ?
C12 Si3 C50 113.2(2) . . ?
C44 Si3 C50 107.1(2) . . ?
C47 Si3 C44 112.0(2) . . ?
C47 Si3 C50 107.0(2) . . ?
Nd1 C7 H7 130.1 . . ?
C8 C7 Nd1 74.7(2) . . ?
C8 C7 H7 111.3 . . ?
C8 C7 C6 137.4(4) . . ?
C6 C7 Nd1 78.2(2) . . ?
C6 C7 H7 111.3 . . ?
Nd1 C9 K1 100.17(13) . 2_645 ?
Si4 C9 Nd1 140.3(2) . . ?
Si4 C9 K1 119.53(18) . 2_645 ?
C10 C9 Nd1 72.4(2) . . ?
C10 C9 K1 78.8(3) . 2_645 ?
C10 C9 Si4 114.4(3) . . ?
C10 C9 C16 130.3(4) . . ?
C16 C9 Nd1 72.6(2) . . ?
C16 C9 K1 73.9(3) . 2_645 ?
C16 C9 Si4 115.1(3) . . ?
Nd1 C10 K1 100.47(13) . 2_645 ?
Nd1 C10 H10 131.2 . . ?
K1 C10 H10 128.3 2_645 . ?
C9 C10 Nd1 77.9(2) . . ?
C9 C10 K1 74.7(3) . 2_645 ?
C9 C10 H10 111.6 . . ?
C11 C10 Nd1 74.1(2) . . ?
C11 C10 K1 78.9(3) . 2_645 ?
C11 C10 C9 136.8(4) . . ?
C11 C10 H10 111.6 . . ?
Si2 C1 Nd1 144.6(2) . . ?
C8 C1 Nd1 71.8(2) . . ?
C8 C1 Si2 114.2(3) . . ?
C2 C1 Nd1 72.9(2) . . ?
C2 C1 Si2 115.1(3) . . ?
C2 C1 C8 130.1(4) . . ?
Nd1 C8 H8 129.9 . . ?
C7 C8 Nd1 75.2(2) . . ?
C7 C8 C1 137.7(4) . . ?
C7 C8 H8 111.1 . . ?
C1 C8 Nd1 78.0(2) . . ?
C1 C8 H8 111.1 . . ?
Si1 C6 Nd1 145.0(2) . . ?
C7 C6 Nd1 71.9(2) . . ?
C7 C6 Si1 114.6(3) . . ?
C5 C6 Nd1 73.5(2) . . ?
C5 C6 Si1 113.7(3) . . ?
C5 C6 C7 131.1(4) . . ?
Nd1 C16 K1 103.33(14) . 2_645 ?
Nd1 C16 H16 131.3 . . ?
K1 C16 H16 125.3 2_645 . ?
C9 C16 Nd1 77.6(2) . . ?
C9 C16 K1 79.0(3) . 2_645 ?
C9 C16 H16 111.6 . . ?
C15 C16 Nd1 74.3(2) . . ?
C15 C16 K1 76.4(3) . 2_645 ?
C15 C16 C9 136.8(4) . . ?
C15 C16 H16 111.6 . . ?
Nd1 C4 K1 132.26(16) . . ?
Nd1 C4 H4 128.7 . . ?
K1 C4 H4 98.9 . . ?
C5 C4 Nd1 77.6(3) . . ?
C5 C4 K1 87.8(3) . . ?
C5 C4 H4 112.4 . . ?
C3 C4 Nd1 74.7(3) . . ?
C3 C4 K1 85.4(3) . . ?
C3 C4 H4 112.4 . . ?
C3 C4 C5 135.2(4) . . ?
Nd1 C14 K1 102.56(14) . 2_645 ?
Nd1 C14 H14 131.1 . . ?
K1 C14 H14 126.2 2_645 . ?
C13 C14 Nd1 76.3(3) . . ?
C13 C14 K1 78.8(3) . 2_645 ?
C13 C14 H14 112.5 . . ?
C15 C14 Nd1 74.5(3) . . ?
C15 C14 K1 75.0(2) . 2_645 ?
C15 C14 H14 112.5 . . ?
C15 C14 C13 135.0(4) . . ?
Nd1 C5 K1 118.48(15) . . ?
Nd1 C5 H5 135.7 . . ?
K1 C5 H5 101.3 . . ?
C6 C5 Nd1 76.9(3) . . ?
C6 C5 K1 105.5(3) . . ?
C6 C5 C4 136.3(4) . . ?
C6 C5 H5 111.9 . . ?
C4 C5 Nd1 72.1(2) . . ?
C4 C5 K1 65.5(2) . . ?
C4 C5 H5 111.9 . . ?
Nd1 C13 K1 100.55(14) . 2_645 ?
Nd1 C13 H13 134.2 . . ?
K1 C13 H13 125.1 2_645 . ?
C14 C13 Nd1 74.0(3) . . ?
C14 C13 K1 74.7(2) . 2_645 ?
C14 C13 H13 111.9 . . ?
C14 C13 C12 136.2(4) . . ?
C12 C13 Nd1 75.9(3) . . ?
C12 C13 K1 80.5(3) . 2_645 ?
C12 C13 H13 111.9 . . ?
Nd1 C11 K1 99.81(13) . 2_645 ?
Nd1 C11 H11 129.4 . . ?
K1 C11 H11 130.8 2_645 . ?
C10 C11 Nd1 75.9(2) . . ?
C10 C11 K1 75.2(3) . 2_645 ?
C10 C11 H11 111.1 . . ?
C10 C11 C12 137.8(4) . . ?
C12 C11 Nd1 77.7(3) . . ?
C12 C11 K1 77.6(3) . 2_645 ?
C12 C11 H11 111.1 . . ?
Nd1 C15 K1 103.98(14) . 2_645 ?
Nd1 C15 H15 130.6 . . ?
K1 C15 H15 125.5 2_645 . ?
C16 C15 Nd1 76.1(3) . . ?
C16 C15 K1 76.7(3) . 2_645 ?
C16 C15 C14 135.9(4) . . ?
C16 C15 H15 112.0 . . ?
C14 C15 Nd1 75.7(3) . . ?
C14 C15 K1 78.2(3) . 2_645 ?
C14 C15 H15 112.0 . . ?
Nd1 C3 K1 122.80(16) . . ?
Nd1 C3 H3 130.2 . . ?
K1 C3 H3 103.7 . . ?
C4 C3 Nd1 74.6(3) . . ?
C4 C3 K1 67.6(2) . . ?
C4 C3 H3 112.4 . . ?
C2 C3 Nd1 76.8(2) . . ?
C2 C3 K1 101.6(3) . . ?
C2 C3 C4 135.2(4) . . ?
C2 C3 H3 112.4 . . ?
Nd1 C12 K1 98.01(13) . 2_645 ?
Si3 C12 Nd1 138.8(2) . . ?
Si3 C12 K1 123.11(19) . 2_645 ?
C13 C12 Nd1 74.5(3) . . ?
C13 C12 K1 73.5(2) . 2_645 ?
C13 C12 Si3 112.9(3) . . ?
C13 C12 C11 131.0(4) . . ?
C11 C12 Nd1 72.3(2) . . ?
C11 C12 K1 76.6(2) . 2_645 ?
C11 C12 Si3 115.9(3) . . ?
Nd1 C2 H2 134.4 . . ?
C1 C2 Nd1 77.2(2) . . ?
C1 C2 H2 111.6 . . ?
C3 C2 Nd1 72.9(2) . . ?
C3 C2 C1 136.8(4) . . ?
C3 C2 H2 111.6 . . ?
Si2 C17 H17 107.4 . . ?
C18 C17 Si2 112.8(3) . . ?
C18 C17 H17 107.4 . . ?
C19 C17 Si2 111.7(3) . . ?
C19 C17 H17 107.4 . . ?
C19 C17 C18 109.8(4) . . ?
Si4 C38 H38 105.8 . . ?
C40 C38 Si4 117.0(3) . . ?
C40 C38 H38 105.8 . . ?
C40 C38 C39 109.3(4) . . ?
C39 C38 Si4 112.4(3) . . ?
C39 C38 H38 105.8 . . ?
Si1 C29 H29 104.6 . . ?
C31 C29 Si1 112.5(3) . . ?
C31 C29 H29 104.6 . . ?
C30 C29 Si1 118.5(3) . . ?
C30 C29 H29 104.6 . . ?
C30 C29 C31 110.4(4) . . ?
C38 C40 H40A 109.5 . . ?
C38 C40 H40B 109.5 . . ?
C38 C40 H40C 109.5 . . ?
H40A C40 H40B 109.5 . . ?
H40A C40 H40C 109.5 . . ?
H40B C40 H40C 109.5 . . ?
Si3 C44 H44 106.3 . . ?
C45 C44 Si3 115.7(3) . . ?
C45 C44 H44 106.3 . . ?
C46 C44 Si3 113.3(3) . . ?
C46 C44 H44 106.3 . . ?
C46 C44 C45 108.3(4) . . ?
Si3 C47 H47 105.3 . . ?
C48 C47 Si3 116.0(4) . . ?
C48 C47 H47 105.3 . . ?
C49 C47 Si3 113.9(4) . . ?
C49 C47 H47 105.3 . . ?
C49 C47 C48 109.9(4) . . ?
H22A C22 H22B 109.5 . . ?
H22A C22 H22C 109.5 . . ?
H22B C22 H22C 109.5 . . ?
C20 C22 H22A 109.5 . . ?
C20 C22 H22B 109.5 . . ?
C20 C22 H22C 109.5 . . ?
Si4 C41 H41 105.9 . . ?
C42 C41 Si4 113.9(3) . . ?
C42 C41 H41 105.9 . . ?
C43 C41 Si4 115.1(3) . . ?
C43 C41 H41 105.9 . . ?
C43 C41 C42 109.2(4) . . ?
Si2 C23 H23 105.8 . . ?
C25 C23 Si2 114.0(3) . . ?
C25 C23 H23 105.8 . . ?
C25 C23 C24 110.4(4) . . ?
C24 C23 Si2 114.1(3) . . ?
C24 C23 H23 105.8 . . ?
Si4 C35 H35 105.7 . . ?
C36 C35 Si4 117.4(3) . . ?
C36 C35 H35 105.7 . . ?
C36 C35 C37 108.6(4) . . ?
C37 C35 Si4 112.8(3) . . ?
C37 C35 H35 105.7 . . ?
Si2 C20 H20 105.9 . . ?
C22 C20 Si2 114.5(3) . . ?
C22 C20 H20 105.9 . . ?
C21 C20 Si2 113.8(3) . . ?
C21 C20 C22 110.0(4) . . ?
C21 C20 H20 105.9 . . ?
Si3 C50 H50 104.5 . . ?
C51 C50 Si3 118.4(3) . . ?
C51 C50 H50 104.5 . . ?
C52 C50 Si3 113.2(3) . . ?
C52 C50 H50 104.5 . . ?
C52 C50 C51 110.3(4) . . ?
Si1 C26 H26 106.1 . . ?
C28 C26 Si1 113.5(3) . . ?
C28 C26 H26 106.1 . . ?
C27 C26 Si1 114.3(4) . . ?
C27 C26 H26 106.1 . . ?
C27 C26 C28 109.9(4) . . ?
Si1 C32 H32 105.8 . . ?
C34 C32 Si1 117.3(3) . . ?
C34 C32 H32 105.8 . . ?
C34 C32 C33 107.2(4) . . ?
C33 C32 Si1 114.0(3) . . ?
C33 C32 H32 105.8 . . ?
C29 C31 H31A 109.5 . . ?
C29 C31 H31B 109.5 . . ?
C29 C31 H31C 109.5 . . ?
H31A C31 H31B 109.5 . . ?
H31A C31 H31C 109.5 . . ?
H31B C31 H31C 109.5 . . ?
C29 C30 H30A 109.5 . . ?
C29 C30 H30B 109.5 . . ?
C29 C30 H30C 109.5 . . ?
H30A C30 H30B 109.5 . . ?
H30A C30 H30C 109.5 . . ?
H30B C30 H30C 109.5 . . ?
C41 C42 H42A 109.5 . . ?
C41 C42 H42B 109.5 . . ?
C41 C42 H42C 109.5 . . ?
H42A C42 H42B 109.5 . . ?
H42A C42 H42C 109.5 . . ?
H42B C42 H42C 109.5 . . ?
C50 C51 H51A 109.5 . . ?
C50 C51 H51B 109.5 . . ?
C50 C51 H51C 109.5 . . ?
H51A C51 H51B 109.5 . . ?
H51A C51 H51C 109.5 . . ?
H51B C51 H51C 109.5 . . ?
C32 C34 H34A 109.5 . . ?
C32 C34 H34B 109.5 . . ?
C32 C34 H34C 109.5 . . ?
H34A C34 H34B 109.5 . . ?
H34A C34 H34C 109.5 . . ?
H34B C34 H34C 109.5 . . ?
C47 C48 H48A 109.5 . . ?
C47 C48 H48B 109.5 . . ?
C47 C48 H48C 109.5 . . ?
H48A C48 H48B 109.5 . . ?
H48A C48 H48C 109.5 . . ?
H48B C48 H48C 109.5 . . ?
C50 C52 H52A 109.5 . . ?
C50 C52 H52B 109.5 . . ?
C50 C52 H52C 109.5 . . ?
H52A C52 H52B 109.5 . . ?
H52A C52 H52C 109.5 . . ?
H52B C52 H52C 109.5 . . ?
C26 C28 H28A 109.5 . . ?
C26 C28 H28B 109.5 . . ?
C26 C28 H28C 109.5 . . ?
H28A C28 H28B 109.5 . . ?
H28A C28 H28C 109.5 . . ?
H28B C28 H28C 109.5 . . ?
C17 C18 H18A 109.5 . . ?
C17 C18 H18B 109.5 . . ?
C17 C18 H18C 109.5 . . ?
H18A C18 H18B 109.5 . . ?
H18A C18 H18C 109.5 . . ?
H18B C18 H18C 109.5 . . ?
C38 C39 H39A 109.5 . . ?
C38 C39 H39B 109.5 . . ?
C38 C39 H39C 109.5 . . ?
H39A C39 H39B 109.5 . . ?
H39A C39 H39C 109.5 . . ?
H39B C39 H39C 109.5 . . ?
C41 C43 H43A 109.5 . . ?
C41 C43 H43B 109.5 . . ?
C41 C43 H43C 109.5 . . ?
H43A C43 H43B 109.5 . . ?
H43A C43 H43C 109.5 . . ?
H43B C43 H43C 109.5 . . ?
C44 C45 H45A 109.5 . . ?
C44 C45 H45B 109.5 . . ?
C44 C45 H45C 109.5 . . ?
H45A C45 H45B 109.5 . . ?
H45A C45 H45C 109.5 . . ?
H45B C45 H45C 109.5 . . ?
C17 C19 H19A 109.5 . . ?
C17 C19 H19B 109.5 . . ?
C17 C19 H19C 109.5 . . ?
H19A C19 H19B 109.5 . . ?
H19A C19 H19C 109.5 . . ?
H19B C19 H19C 109.5 . . ?
C20 C21 H21A 109.5 . . ?
C20 C21 H21B 109.5 . . ?
C20 C21 H21C 109.5 . . ?
H21A C21 H21B 109.5 . . ?
H21A C21 H21C 109.5 . . ?
H21B C21 H21C 109.5 . . ?
C23 C25 H25A 109.5 . . ?
C23 C25 H25B 109.5 . . ?
C23 C25 H25C 109.5 . . ?
H25A C25 H25B 109.5 . . ?
H25A C25 H25C 109.5 . . ?
H25B C25 H25C 109.5 . . ?
C35 C36 H36A 109.5 . . ?
C35 C36 H36B 109.5 . . ?
C35 C36 H36C 109.5 . . ?
H36A C36 H36B 109.5 . . ?
H36A C36 H36C 109.5 . . ?
H36B C36 H36C 109.5 . . ?
C44 C46 H46A 109.5 . . ?
C44 C46 H46B 109.5 . . ?
C44 C46 H46C 109.5 . . ?
H46A C46 H46B 109.5 . . ?
H46A C46 H46C 109.5 . . ?
H46B C46 H46C 109.5 . . ?
C23 C24 H24A 109.5 . . ?
C23 C24 H24B 109.5 . . ?
C23 C24 H24C 109.5 . . ?
H24A C24 H24B 109.5 . . ?
H24A C24 H24C 109.5 . . ?
H24B C24 H24C 109.5 . . ?
C32 C33 H33A 109.5 . . ?
C32 C33 H33B 109.5 . . ?
C32 C33 H33C 109.5 . . ?
H33A C33 H33B 109.5 . . ?
H33A C33 H33C 109.5 . . ?
H33B C33 H33C 109.5 . . ?
C26 C27 H27A 109.5 . . ?
C26 C27 H27B 109.5 . . ?
C26 C27 H27C 109.5 . . ?
H27A C27 H27B 109.5 . . ?
H27A C27 H27C 109.5 . . ?
H27B C27 H27C 109.5 . . ?
K1 C37 H37A 71.1 2_645 . ?
K1 C37 H37B 130.7 2_645 . ?
K1 C37 H37C 39.1 2_645 . ?
C35 C37 K1 116.6(3) . 2_645 ?
C35 C37 H37A 109.5 . . ?
C35 C37 H37B 109.5 . . ?
C35 C37 H37C 109.5 . . ?
H37A C37 H37B 109.5 . . ?
H37A C37 H37C 109.5 . . ?
H37B C37 H37C 109.5 . . ?
C47 C49 H49A 109.5 . . ?
C47 C49 H49B 109.5 . . ?
C47 C49 H49C 109.5 . . ?
H49A C49 H49B 109.5 . . ?
H49A C49 H49C 109.5 . . ?
H49B C49 H49C 109.5 . . ?

loop_
_geom_bond_atom_site_label_1
_geom_bond_atom_site_label_2
_geom_bond_distance
_geom_bond_site_symmetry_2
_geom_bond_publ_flag
Nd1 C7 2.704(4) . ?
Nd1 C9 2.807(4) . ?
Nd1 C10 2.737(4) . ?
Nd1 C1 2.777(4) . ?
Nd1 C8 2.697(4) . ?
Nd1 C6 2.784(4) . ?
Nd1 C16 2.743(4) . ?
Nd1 C4 2.669(4) . ?
Nd1 C14 2.735(5) . ?
Nd1 C5 2.740(4) . ?
Nd1 C13 2.766(4) . ?
Nd1 C11 2.715(4) . ?
Nd1 C15 2.720(4) . ?
Nd1 C3 2.671(4) . ?
Nd1 C12 2.784(4) . ?
Nd1 C2 2.721(4) . ?
K1 C9 3.075(5) 2_655 ?
K1 C10 3.127(5) 2_655 ?
K1 C16 3.009(5) 2_655 ?
K1 C4 2.868(4) . ?
K1 C14 3.045(4) 2_655 ?
K1 C5 3.149(5) . ?
K1 C13 3.098(5) 2_655 ?
K1 C11 3.174(5) 2_655 ?
K1 C15 3.005(5) 2_655 ?
K1 C3 3.094(5) . ?
K1 C12 3.187(5) 2_655 ?
K1 H48C 2.87(2) 2_655 ?
K1 H37C 2.785(6) 2_655 ?
Si1 C6 1.893(4) . ?
Si1 C29 1.902(5) . ?
Si1 C26 1.893(5) . ?
Si1 C32 1.899(5) . ?
Si4 C9 1.894(4) . ?
Si4 C38 1.897(5) . ?
Si4 C41 1.900(5) . ?
Si4 C35 1.894(5) . ?
Si2 C1 1.888(4) . ?
Si2 C17 1.903(5) . ?
Si2 C23 1.904(5) . ?
Si2 C20 1.901(5) . ?
Si3 C12 1.884(5) . ?
Si3 C44 1.899(5) . ?
Si3 C47 1.890(5) . ?
Si3 C50 1.905(5) . ?
C7 H7 0.9500 . ?
C7 C8 1.403(6) . ?
C7 C6 1.415(6) . ?
C9 C10 1.424(6) . ?
C9 C16 1.427(6) . ?
C10 H10 0.9500 . ?
C10 C11 1.413(6) . ?
C1 C8 1.425(6) . ?
C1 C2 1.419(6) . ?
C8 H8 0.9500 . ?
C6 C5 1.411(6) . ?
C16 H16 0.9500 . ?
C16 C15 1.398(6) . ?
C4 H4 0.9500 . ?
C4 C5 1.413(6) . ?
C4 C3 1.410(6) . ?
C14 H14 0.9500 . ?
C14 C13 1.411(6) . ?
C14 C15 1.403(6) . ?
C5 H5 0.9500 . ?
C13 H13 0.9500 . ?
C13 C12 1.417(6) . ?
C11 H11 0.9500 . ?
C11 C12 1.421(6) . ?
C15 H15 0.9500 . ?
C3 H3 0.9500 . ?
C3 C2 1.410(6) . ?
C2 H2 0.9500 . ?
C17 H17 1.0000 . ?
C17 C18 1.536(7) . ?
C17 C19 1.523(7) . ?
C38 H38 1.0000 . ?
C38 C40 1.528(6) . ?
C38 C39 1.538(6) . ?
C29 H29 1.0000 . ?
C29 C31 1.544(7) . ?
C29 C30 1.531(7) . ?
C40 H40A 0.9800 . ?
C40 H40B 0.9800 . ?
C40 H40C 0.9800 . ?
C44 H44 1.0000 . ?
C44 C45 1.533(6) . ?
C44 C46 1.522(6) . ?
C47 H47 1.0000 . ?
C47 C48 1.531(7) . ?
C47 C49 1.528(7) . ?
C22 H22A 0.9800 . ?
C22 H22B 0.9800 . ?
C22 H22C 0.9800 . ?
C22 C20 1.533(6) . ?
C41 H41 1.0000 . ?
C41 C42 1.538(7) . ?
C41 C43 1.528(6) . ?
C23 H23 1.0000 . ?
C23 C25 1.520(7) . ?
C23 C24 1.532(6) . ?
C35 H35 1.0000 . ?
C35 C36 1.525(7) . ?
C35 C37 1.525(7) . ?
C20 H20 1.0000 . ?
C20 C21 1.531(6) . ?
C50 H50 1.0000 . ?
C50 C51 1.524(7) . ?
C50 C52 1.524(7) . ?
C26 H26 1.0000 . ?
C26 C28 1.537(7) . ?
C26 C27 1.536(7) . ?
C32 H32 1.0000 . ?
C32 C34 1.540(6) . ?
C32 C33 1.542(7) . ?
C31 H31A 0.9800 . ?
C31 H31B 0.9800 . ?
C31 H31C 0.9800 . ?
C30 H30A 0.9800 . ?
C30 H30B 0.9800 . ?
C30 H30C 0.9800 . ?
C42 H42A 0.9800 . ?
C42 H42B 0.9800 . ?
C42 H42C 0.9800 . ?
C51 H51A 0.9800 . ?
C51 H51B 0.9800 . ?
C51 H51C 0.9800 . ?
C34 H34A 0.9800 . ?
C34 H34B 0.9800 . ?
C34 H34C 0.9800 . ?
C48 H48A 0.9800 . ?
C48 H48B 0.9800 . ?
C48 H48C 0.9800 . ?
C52 H52A 0.9800 . ?
C52 H52B 0.9800 . ?
C52 H52C 0.9800 . ?
C28 H28A 0.9800 . ?
C28 H28B 0.9800 . ?
C28 H28C 0.9800 . ?
C18 H18A 0.9800 . ?
C18 H18B 0.9800 . ?
C18 H18C 0.9800 . ?
C39 H39A 0.9800 . ?
C39 H39B 0.9800 . ?
C39 H39C 0.9800 . ?
C43 H43A 0.9800 . ?
C43 H43B 0.9800 . ?
C43 H43C 0.9800 . ?
C45 H45A 0.9800 . ?
C45 H45B 0.9800 . ?
C45 H45C 0.9800 . ?
C19 H19A 0.9800 . ?
C19 H19B 0.9800 . ?
C19 H19C 0.9800 . ?
C21 H21A 0.9800 . ?
C21 H21B 0.9800 . ?
C21 H21C 0.9800 . ?
C25 H25A 0.9800 . ?
C25 H25B 0.9800 . ?
C25 H25C 0.9800 . ?
C36 H36A 0.9800 . ?
C36 H36B 0.9800 . ?
C36 H36C 0.9800 . ?
C46 H46A 0.9800 . ?
C46 H46B 0.9800 . ?
C46 H46C 0.9800 . ?
C24 H24A 0.9800 . ?
C24 H24B 0.9800 . ?
C24 H24C 0.9800 . ?
C33 H33A 0.9800 . ?
C33 H33B 0.9800 . ?
C33 H33C 0.9800 . ?
C27 H27A 0.9800 . ?
C27 H27B 0.9800 . ?
C27 H27C 0.9800 . ?
C37 H37A 0.9800 . ?
C37 H37B 0.9800 . ?
C37 H37C 0.9800 . ?
C49 H49A 0.9800 . ?
C49 H49B 0.9800 . ?
C49 H49C 0.9800 . ?

loop_
_geom_torsion_atom_site_label_1
_geom_torsion_atom_site_label_2
_geom_torsion_atom_site_label_3
_geom_torsion_atom_site_label_4
_geom_torsion
_geom_torsion_site_symmetry_1
_geom_torsion_site_symmetry_2
_geom_torsion_site_symmetry_3
_geom_torsion_site_symmetry_4
_geom_torsion_publ_flag
Nd1 C7 C8 C1 52.4(5) . . . . ?
Nd1 C7 C6 Si1 143.0(3) . . . . ?
Nd1 C7 C6 C5 -47.1(5) . . . . ?
Nd1 C9 C10 K1 -104.57(10) . . . 2_645 ?
Nd1 C9 C10 C11 -50.3(5) . . . . ?
Nd1 C9 C16 K1 106.44(10) . . . 2_645 ?
Nd1 C9 C16 C15 50.2(5) . . . . ?
Nd1 C10 C11 K1 -104.38(10) . . . 2_645 ?
Nd1 C10 C11 C12 -52.9(6) . . . . ?
Nd1 C1 C8 C7 -51.6(5) . . . . ?
Nd1 C1 C2 C3 47.0(5) . . . . ?
Nd1 C6 C5 K1 -116.34(17) . . . . ?
Nd1 C6 C5 C4 -45.7(5) . . . . ?
Nd1 C16 C15 K1 108.33(11) . . . 2_645 ?
Nd1 C16 C15 C14 51.5(5) . . . . ?
Nd1 C4 C5 K1 134.22(14) . . . . ?
Nd1 C4 C5 C6 47.1(5) . . . . ?
Nd1 C4 C3 K1 -136.16(13) . . . . ?
Nd1 C4 C3 C2 -52.3(5) . . . . ?
Nd1 C14 C13 K1 106.04(11) . . . 2_645 ?
Nd1 C14 C13 C12 48.2(5) . . . . ?
Nd1 C14 C15 K1 -107.94(11) . . . 2_645 ?
Nd1 C14 C15 C16 -51.6(5) . . . . ?
Nd1 C13 C12 K1 103.48(10) . . . 2_645 ?
Nd1 C13 C12 Si3 -137.0(3) . . . . ?
Nd1 C13 C12 C11 48.8(5) . . . . ?
Nd1 C11 C12 K1 -103.08(10) . . . 2_645 ?
Nd1 C11 C12 Si3 136.4(3) . . . . ?
Nd1 C11 C12 C13 -49.6(5) . . . . ?
Nd1 C3 C2 C1 -48.3(5) . . . . ?
K1 C9 C10 Nd1 104.57(10) 2_645 . . . ?
K1 C9 C10 C11 54.3(5) 2_645 . . . ?
K1 C9 C16 Nd1 -106.44(10) 2_645 . . . ?
K1 C9 C16 C15 -56.2(5) 2_645 . . . ?
K1 C10 C11 Nd1 104.38(10) 2_645 . . . ?
K1 C10 C11 C12 51.5(6) 2_645 . . . ?
K1 C16 C15 Nd1 -108.33(11) 2_645 . . . ?
K1 C16 C15 C14 -56.8(5) 2_645 . . . ?
K1 C4 C5 Nd1 -134.22(14) . . . . ?
K1 C4 C5 C6 -87.1(6) . . . . ?
K1 C4 C3 Nd1 136.16(13) . . . . ?
K1 C4 C3 C2 83.8(5) . . . . ?
K1 C14 C13 Nd1 -106.04(11) 2_645 . . . ?
K1 C14 C13 C12 -57.8(5) 2_645 . . . ?
K1 C14 C15 Nd1 107.94(11) 2_645 . . . ?
K1 C14 C15 C16 56.3(5) 2_645 . . . ?
K1 C13 C12 Nd1 -103.48(10) 2_645 . . . ?
K1 C13 C12 Si3 119.5(2) 2_645 . . . ?
K1 C13 C12 C11 -54.6(5) 2_645 . . . ?
K1 C11 C12 Nd1 103.08(10) 2_645 . . . ?
K1 C11 C12 Si3 -120.6(3) 2_645 . . . ?
K1 C11 C12 C13 53.5(5) 2_645 . . . ?
K1 C3 C2 Nd1 121.33(16) . . . . ?
K1 C3 C2 C1 73.1(6) . . . . ?
Si1 C6 C5 Nd1 -143.4(3) . . . . ?
Si1 C6 C5 K1 100.2(3) . . . . ?
Si1 C6 C5 C4 170.9(4) . . . . ?
Si4 C9 C10 Nd1 -137.9(3) . . . . ?
Si4 C9 C10 K1 117.5(3) . . . 2_645 ?
Si4 C9 C10 C11 171.8(5) . . . . ?
Si4 C9 C16 Nd1 138.0(3) . . . . ?
Si4 C9 C16 K1 -115.5(3) . . . 2_645 ?
Si4 C9 C16 C15 -171.7(5) . . . . ?
Si4 C35 C37 K1 38.6(4) . . . 2_645 ?
Si2 C1 C8 Nd1 -142.4(3) . . . . ?
Si2 C1 C8 C7 166.0(5) . . . . ?
Si2 C1 C2 Nd1 142.9(3) . . . . ?
Si2 C1 C2 C3 -170.2(5) . . . . ?
C7 C6 C5 Nd1 46.6(5) . . . . ?
C7 C6 C5 K1 -69.8(5) . . . . ?
C7 C6 C5 C4 0.9(9) . . . . ?
C9 Si4 C38 C40 -48.1(4) . . . . ?
C9 Si4 C38 C39 -175.7(3) . . . . ?
C9 Si4 C35 C36 77.8(4) . . . . ?
C9 Si4 C35 C37 -49.7(4) . . . . ?
C9 C10 C11 Nd1 51.4(5) . . . . ?
C9 C10 C11 K1 -53.0(5) . . . 2_645 ?
C9 C10 C11 C12 -1.5(10) . . . . ?
C9 C16 C15 Nd1 -51.3(5) . . . . ?
C9 C16 C15 K1 57.1(5) . . . 2_645 ?
C9 C16 C15 C14 0.2(10) . . . . ?
C10 C9 C16 Nd1 -47.1(5) . . . . ?
C10 C9 C16 K1 59.3(5) . . . 2_645 ?
C10 C9 C16 C15 3.1(9) . . . . ?
C10 C11 C12 Nd1 52.3(5) . . . . ?
C10 C11 C12 K1 -50.8(6) . . . 2_645 ?
C10 C11 C12 Si3 -171.3(5) . . . . ?
C10 C11 C12 C13 2.7(9) . . . . ?
C8 C7 C6 Nd1 51.3(5) . . . . ?
C8 C7 C6 Si1 -165.7(5) . . . . ?
C8 C7 C6 C5 4.2(9) . . . . ?
C8 C1 C2 Nd1 -46.7(4) . . . . ?
C8 C1 C2 C3 0.3(9) . . . . ?
C6 Si1 C26 C28 -53.9(4) . . . . ?
C6 Si1 C26 C27 179.0(4) . . . . ?
C6 Si1 C32 C34 81.2(4) . . . . ?
C6 Si1 C32 C33 -152.3(3) . . . . ?
C6 C7 C8 Nd1 -52.4(5) . . . . ?
C6 C7 C8 C1 0.1(10) . . . . ?
C16 C9 C10 Nd1 47.2(5) . . . . ?
C16 C9 C10 K1 -57.4(5) . . . 2_645 ?
C16 C9 C10 C11 -3.1(9) . . . . ?
C4 C3 C2 Nd1 51.6(5) . . . . ?
C4 C3 C2 C1 3.3(10) . . . . ?
C14 C13 C12 Nd1 -47.7(5) . . . . ?
C14 C13 C12 K1 55.8(5) . . . 2_645 ?
C14 C13 C12 Si3 175.4(4) . . . . ?
C14 C13 C12 C11 1.2(9) . . . . ?
C5 C4 C3 Nd1 53.9(5) . . . . ?
C5 C4 C3 K1 -82.3(5) . . . . ?
C5 C4 C3 C2 1.6(9) . . . . ?
C13 C14 C15 Nd1 51.4(5) . . . . ?
C13 C14 C15 K1 -56.5(5) . . . 2_645 ?
C13 C14 C15 C16 -0.2(9) . . . . ?
C15 C14 C13 Nd1 -50.8(5) . . . . ?
C15 C14 C13 K1 55.2(5) . . . 2_645 ?
C15 C14 C13 C12 -2.6(9) . . . . ?
C3 C4 C5 Nd1 -52.9(5) . . . . ?
C3 C4 C5 K1 81.3(5) . . . . ?
C3 C4 C5 C6 -5.8(9) . . . . ?
C12 Si3 C44 C45 82.1(4) . . . . ?
C12 Si3 C44 C46 -152.0(4) . . . . ?
C12 Si3 C47 C48 -55.4(4) . . . . ?
C12 Si3 C47 C49 175.5(4) . . . . ?
C2 C1 C8 Nd1 47.1(5) . . . . ?
C2 C1 C8 C7 -4.5(9) . . . . ?
C17 Si2 C1 Nd1 -172.1(3) . . . . ?
C17 Si2 C1 C8 -79.7(4) . . . . ?
C17 Si2 C1 C2 92.3(4) . . . . ?
C38 Si4 C9 Nd1 -20.6(4) . . . . ?
C38 Si4 C9 K1 161.6(2) . . . 2_645 ?
C38 Si4 C9 C10 70.9(4) . . . . ?
C38 Si4 C9 C16 -113.4(3) . . . . ?
C38 Si4 C35 C36 -49.4(4) . . . . ?
C38 Si4 C35 C37 -176.9(4) . . . . ?
C29 Si1 C6 Nd1 -63.0(4) . . . . ?
C29 Si1 C6 C7 -156.3(3) . . . . ?
C29 Si1 C6 C5 31.9(4) . . . . ?
C29 Si1 C26 C28 -176.1(3) . . . . ?
C29 Si1 C26 C27 56.7(4) . . . . ?
C29 Si1 C32 C34 -154.3(4) . . . . ?
C29 Si1 C32 C33 -27.7(4) . . . . ?
C44 Si3 C12 Nd1 64.9(4) . . . . ?
C44 Si3 C12 K1 -118.1(2) . . . 2_645 ?
C44 Si3 C12 C13 157.3(3) . . . . ?
C44 Si3 C12 C11 -27.6(4) . . . . ?
C44 Si3 C47 C48 65.6(4) . . . . ?
C44 Si3 C47 C49 -63.5(5) . . . . ?
C47 Si3 C12 Nd1 -172.9(3) . . . . ?
C47 Si3 C12 K1 4.1(3) . . . 2_645 ?
C47 Si3 C12 C13 -80.5(4) . . . . ?
C47 Si3 C12 C11 94.6(4) . . . . ?
C47 Si3 C44 C45 -37.5(4) . . . . ?
C47 Si3 C44 C46 88.4(4) . . . . ?
C41 Si4 C9 Nd1 100.4(3) . . . . ?
C41 Si4 C9 K1 -77.4(2) . . . 2_645 ?
C41 Si4 C9 C10 -168.1(3) . . . . ?
C41 Si4 C9 C16 7.6(4) . . . . ?
C41 Si4 C38 C40 -168.8(3) . . . . ?
C41 Si4 C38 C39 63.6(4) . . . . ?
C41 Si4 C35 C36 -166.1(4) . . . . ?
C41 Si4 C35 C37 66.4(4) . . . . ?
C23 Si2 C1 Nd1 72.3(4) . . . . ?
C23 Si2 C1 C8 164.7(3) . . . . ?
C23 Si2 C1 C2 -23.3(4) . . . . ?
C35 Si4 C9 Nd1 -144.7(3) . . . . ?
C35 Si4 C9 K1 37.5(3) . . . 2_645 ?
C35 Si4 C9 C10 -53.1(4) . . . . ?
C35 Si4 C9 C16 122.6(3) . . . . ?
C35 Si4 C38 C40 76.0(4) . . . . ?
C35 Si4 C38 C39 -51.6(4) . . . . ?
C20 Si2 C1 Nd1 -55.2(4) . . . . ?
C20 Si2 C1 C8 37.2(4) . . . . ?
C20 Si2 C1 C2 -150.8(3) . . . . ?
C50 Si3 C12 Nd1 -54.9(4) . . . . ?
C50 Si3 C12 K1 122.1(2) . . . 2_645 ?
C50 Si3 C12 C13 37.5(4) . . . . ?
C50 Si3 C12 C11 -147.4(3) . . . . ?
C50 Si3 C44 C45 -154.5(4) . . . . ?
C50 Si3 C44 C46 -28.6(4) . . . . ?
C50 Si3 C47 C48 -177.3(4) . . . . ?
C50 Si3 C47 C49 53.6(5) . . . . ?
C26 Si1 C6 Nd1 179.0(3) . . . . ?
C26 Si1 C6 C7 85.6(4) . . . . ?
C26 Si1 C6 C5 -86.1(4) . . . . ?
C26 Si1 C32 C34 -38.0(4) . . . . ?
C26 Si1 C32 C33 88.5(4) . . . . ?
C32 Si1 C6 Nd1 57.0(4) . . . . ?
C32 Si1 C6 C7 -36.3(4) . . . . ?
C32 Si1 C6 C5 151.9(3) . . . . ?
C32 Si1 C26 C28 68.5(4) . . . . ?
C32 Si1 C26 C27 -58.7(4) . . . . ?
C36 C35 C37 K1 -93.4(4) . . . 2_645 ?
